data_4348051
loop_
_publ_author_name
'Schipper, Desmond E.'
'Ikhlef, Djamila'
'Khalal, Samila'
'Saillard, Jean-Yves'
'Whitmire, Kenton H.'

_publ_section_title
;
 New Main-Group-Element-Rich nido-Octahedral Cluster System: Synthesis and
 Characterization of [Et4N][Fe2(CO)6(\m3-As){\m3-EFe(CO)4}2].
;
_journal_issue 13
_journal_name_full 'Inorganic chemistry'
_journal_page_first 6679
_journal_page_last 6684
_journal_paper_doi 10.1021/acs.inorgchem.6b00921
_journal_volume 55
_journal_year 2016
_chemical_formula_moiety '(C8 H20 N +) (C14 As3 Fe4 O14 -)'
_chemical_formula_sum 'C22 H20 As3 Fe4 N O14'
_chemical_formula_weight 970.55
_space_group_crystal_system triclinic
_space_group_IT_number 2
_space_group_name_Hall '-P 1'
_space_group_name_H-M_alt 'P -1'
_atom_sites_solution_hydrogens geom
_audit_creation_method SHELXL-2013
_cell_angle_alpha 68.332(18)
_cell_angle_beta 81.88(2)
_cell_angle_gamma 75.443(18)
_cell_formula_units_Z 2
_cell_length_a 9.657(6)
_cell_length_b 13.537(7)
_cell_length_c 13.882(7)
_cell_measurement_reflns_used 3635
_cell_measurement_temperature 173
_cell_measurement_theta_max 32.0
_cell_measurement_theta_min 1.6
_cell_volume 1630.0(16)
_computing_structure_refinement 'SHELXL-2013 (Sheldrick, 2013)'
_diffrn_ambient_temperature 173
_diffrn_detector CCD
_diffrn_detector_area_resol_mean 13.6612
_diffrn_measured_fraction_theta_full 0.996
_diffrn_measured_fraction_theta_max 0.907
_diffrn_measurement_device
;
SCXMini: Fixed Chi 2 circle
;
_diffrn_measurement_device_type
;
Rigaku Mercury2 (2x2 bin mode)
;
_diffrn_measurement_method 'profile data from \w-scans'
_diffrn_measurement_specimen_support Fiber
_diffrn_radiation_monochromator 'Graphite Monochromator'
_diffrn_radiation_type MoK\a
_diffrn_radiation_wavelength 0.71073
_diffrn_reflns_av_R_equivalents 0.0916
_diffrn_reflns_av_unetI/netI 0.1078
_diffrn_reflns_Laue_measured_fraction_full 0.996
_diffrn_reflns_Laue_measured_fraction_max 0.907
_diffrn_reflns_limit_h_max 14
_diffrn_reflns_limit_h_min -13
_diffrn_reflns_limit_k_max 20
_diffrn_reflns_limit_k_min -19
_diffrn_reflns_limit_l_max 20
_diffrn_reflns_limit_l_min -19
_diffrn_reflns_number 20846
_diffrn_reflns_point_group_measured_fraction_full 0.996
_diffrn_reflns_point_group_measured_fraction_max 0.907
_diffrn_reflns_theta_full 25.242
_diffrn_reflns_theta_max 31.999
_diffrn_reflns_theta_min 1.581
_diffrn_source 'Sealed Tube'
_exptl_absorpt_coefficient_mu 4.829
_exptl_absorpt_correction_T_max 1.000
_exptl_absorpt_correction_T_min 0.490
_exptl_absorpt_correction_type multi-scan
_exptl_absorpt_process_details 'SADABS (Sheldrick, 1996)'
_exptl_crystal_colour Brown
_exptl_crystal_density_diffrn 1.977
_exptl_crystal_description Rhombs
_exptl_crystal_F_000 948
_exptl_crystal_size_max 0.120
_exptl_crystal_size_mid 0.040
_exptl_crystal_size_min 0.020
_refine_diff_density_max 4.703
_refine_diff_density_min -2.475
_refine_diff_density_rms 0.251
_refine_ls_extinction_method none
_refine_ls_goodness_of_fit_ref 1.116
_refine_ls_hydrogen_treatment constr
_refine_ls_matrix_type full
_refine_ls_number_parameters 397
_refine_ls_number_reflns 10268
_refine_ls_number_restraints 0
_refine_ls_restrained_S_all 1.116
_refine_ls_R_factor_all 0.1424
_refine_ls_R_factor_gt 0.0872
_refine_ls_shift/su_max 0.001
_refine_ls_shift/su_mean 0.000
_refine_ls_structure_factor_coef Fsqd
_refine_ls_weighting_details
;
 w=1/[\s^2^(Fo^2^)+(0.1454P)^2^+1.8815P]
 where P=(Fo^2^+2Fc^2^)/3
;
_refine_ls_weighting_scheme calc
_refine_ls_wR_factor_gt 0.2304
_refine_ls_wR_factor_ref 0.2935
_reflns_Friedel_coverage 0.000
_reflns_number_gt 5743
_reflns_number_total 10268
_reflns_threshold_expression 'I > 2\s(I)'
_cod_data_source_file ic6b00921_si_002.cif
_cod_data_source_block 2
_cod_depositor_comments
;
The following automatic conversions were performed:

data item '_exptl_absorpt_correction_type' value 'Multi-scan' was
changed to 'multi-scan' in accordance with the
/home/saulius/struct/COD-crude-data/automatic-downloads/DataCite-retrospective/ACS/depositions/lib/dictionaries/cif_core.dic
dictionary named 'cif_core.dic' version 2.4.2 last updated on
2011-04-26.

Automatic conversion script
Id: cif_fix_values 6909 2019-04-08 15:41:33Z antanas 
;
_cod_original_cell_volume 1630.1(15)
_cod_database_code 4348051
_shelx_space_group_comment
;
The symmetry employed for this shelxl refinement is uniquely defined
by the following loop, which should always be used as a source of
symmetry information in preference to the above space-group names.
They are only intended as comments.
;
_shelx_estimated_absorpt_t_min 0.595
_shelx_estimated_absorpt_t_max 0.910
_shelxl_version_number 2013-2

loop_
_space_group_symop_operation_xyz
'x, y, z'
'-x, -y, -z'

loop_
_atom_site_label
_atom_site_type_symbol
_atom_site_fract_x
_atom_site_fract_y
_atom_site_fract_z
_atom_site_U_iso_or_equiv
_atom_site_adp_type
_atom_site_occupancy
_atom_site_site_symmetry_order
_atom_site_calc_flag
_atom_site_refinement_flags_posn
_atom_site_refinement_flags_adp
As1 As -0.40595(9) 0.16648(6) -0.99937(6) 0.0305(2) Uani 1 1 d . .
As2 As -0.40637(8) 0.21354(6) -1.22931(6) 0.0290(2) Uani 1 1 d . .
As3 As -0.58443(10) 0.15944(8) -1.09698(7) 0.0395(2) Uani 1 1 d . .
Fe3 Fe -0.43583(13) 0.25666(9) -1.40700(8) 0.0324(3) Uani 1 1 d . .
Fe2 Fe -0.49537(13) 0.33413(9) -1.13320(9) 0.0341(3) Uani 1 1 d . .
Fe1 Fe -0.22682(12) 0.20548(10) -1.12959(9) 0.0335(3) Uani 1 1 d . .
Fe4 Fe -0.42480(13) 0.12446(9) -0.81913(8) 0.0327(3) Uani 1 1 d . .
C1 C -0.0112(10) 0.3718(8) -1.6078(7) 0.045(2) Uani 1 1 d . .
H1A H -0.0432 0.3351 -1.5370 0.053 Uiso 1 1 calc R U
H1B H -0.0935 0.4243 -1.6427 0.053 Uiso 1 1 calc R U
C2 C 0.0991(14) 0.4332(9) -1.6053(10) 0.065(3) Uani 1 1 d . .
H2A H 0.0572 0.4840 -1.5704 0.098 Uiso 1 1 calc R U
H2B H 0.1298 0.4719 -1.6751 0.098 Uiso 1 1 calc R U
H2C H 0.1800 0.3826 -1.5690 0.098 Uiso 1 1 calc R U
C3 C 0.1645(9) 0.2047(7) -1.6082(7) 0.0381(18) Uani 1 1 d . .
H3A H 0.2427 0.2399 -1.6137 0.046 Uiso 1 1 calc R U
H3B H 0.1956 0.1542 -1.6455 0.046 Uiso 1 1 calc R U
C4 C 0.1357(12) 0.1409(9) -1.4950(8) 0.059(3) Uani 1 1 d . .
H4A H 0.2212 0.0885 -1.4678 0.089 Uiso 1 1 calc R U
H4B H 0.0604 0.1038 -1.4887 0.089 Uiso 1 1 calc R U
H4C H 0.1074 0.1898 -1.4568 0.089 Uiso 1 1 calc R U
C5 C 0.0871(10) 0.3418(8) -1.7725(7) 0.044(2) Uani 1 1 d . .
H5A H 0.1725 0.3678 -1.7741 0.053 Uiso 1 1 calc R U
H5B H 0.1135 0.2861 -1.8040 0.053 Uiso 1 1 calc R U
C6 C -0.0210(11) 0.4348(9) -1.8377(7) 0.055(3) Uani 1 1 d . .
H6A H 0.0193 0.4623 -1.9072 0.082 Uiso 1 1 calc R U
H6B H -0.0463 0.4917 -1.8087 0.082 Uiso 1 1 calc R U
H6C H -0.1052 0.4098 -1.8390 0.082 Uiso 1 1 calc R U
C7 C -0.0892(10) 0.2388(8) -1.6547(8) 0.048(2) Uani 1 1 d . .
H7A H -0.1204 0.2078 -1.5824 0.057 Uiso 1 1 calc R U
H7B H -0.1678 0.2963 -1.6892 0.057 Uiso 1 1 calc R U
C8 C -0.0613(14) 0.1540(10) -1.7013(11) 0.073(4) Uani 1 1 d . .
H8A H -0.1468 0.1276 -1.6947 0.110 Uiso 1 1 calc R U
H8B H 0.0138 0.0951 -1.6662 0.110 Uiso 1 1 calc R U
H8C H -0.0326 0.1839 -1.7734 0.110 Uiso 1 1 calc R U
C31 C -0.4713(11) 0.2948(7) -1.5396(7) 0.045(2) Uani 1 1 d . .
C34 C -0.3660(9) 0.3757(7) -1.4318(6) 0.0347(16) Uani 1 1 d . .
C33 C -0.3196(10) 0.1323(8) -1.4048(7) 0.0422(19) Uani 1 1 d . .
C32 C -0.6233(13) 0.2662(9) -1.3713(8) 0.055(3) Uani 1 1 d . .
C21 C -0.6187(11) 0.3717(7) -1.0369(7) 0.044(2) Uani 1 1 d . .
C22 C -0.5965(10) 0.4243(7) -1.2433(7) 0.0403(19) Uani 1 1 d . .
C23 C -0.3726(10) 0.4198(7) -1.1521(7) 0.0423(19) Uani 1 1 d . .
C13 C -0.1282(10) 0.2425(8) -1.0511(7) 0.0421(19) Uani 1 1 d . .
C12 C -0.1237(9) 0.2611(7) -1.2484(7) 0.0386(18) Uani 1 1 d . .
C41 C -0.4502(9) 0.0969(7) -0.6847(7) 0.0390(18) Uani 1 1 d . .
C42 C -0.2717(11) 0.0141(8) -0.8066(7) 0.046(2) Uani 1 1 d . .
C43 C -0.3882(10) 0.2561(7) -0.8429(6) 0.0378(17) Uani 1 1 d . .
C44 C -0.5992(10) 0.1063(7) -0.8236(7) 0.0423(19) Uani 1 1 d . .
O31 O -0.4959(9) 0.3200(6) -1.6238(5) 0.064(2) Uani 1 1 d . .
O34 O -0.3270(7) 0.4518(5) -1.4466(5) 0.0478(15) Uani 1 1 d . .
O33 O -0.2401(10) 0.0546(6) -1.4082(7) 0.071(2) Uani 1 1 d . .
O32 O -0.7425(9) 0.2746(10) -1.3502(7) 0.089(3) Uani 1 1 d . .
O21 O -0.6978(9) 0.3984(7) -0.9794(6) 0.071(2) Uani 1 1 d . .
O22 O -0.6598(8) 0.4847(6) -1.3109(5) 0.063(2) Uani 1 1 d . .
O23 O -0.3090(9) 0.4827(6) -1.1627(8) 0.076(2) Uani 1 1 d . .
O13 O -0.0651(8) 0.2649(6) -1.0009(6) 0.062(2) Uani 1 1 d . .
O12 O -0.0554(7) 0.2898(6) -1.3215(5) 0.0512(17) Uani 1 1 d . .
O41 O -0.4679(9) 0.0790(6) -0.5961(5) 0.062(2) Uani 1 1 d . .
O42 O -0.1728(9) -0.0568(7) -0.7945(7) 0.069(2) Uani 1 1 d . .
O43 O -0.3632(9) 0.3370(6) -0.8564(5) 0.0571(18) Uani 1 1 d . .
O44 O -0.7129(7) 0.0958(7) -0.8275(6) 0.0599(19) Uani 1 1 d . .
N1 N 0.0382(7) 0.2899(5) -1.6600(5) 0.0329(13) Uani 1 1 d . .
O11 O -0.0882(8) -0.0235(6) -1.0772(7) 0.061(2) Uani 1 1 d . .
C11 C -0.1444(12) 0.0657(8) -1.0994(7) 0.050(2) Uani 1 1 d . .

loop_
_atom_site_aniso_label
_atom_site_aniso_U_11
_atom_site_aniso_U_22
_atom_site_aniso_U_33
_atom_site_aniso_U_23
_atom_site_aniso_U_13
_atom_site_aniso_U_12
As1 0.0362(4) 0.0318(4) 0.0235(4) -0.0081(3) -0.0022(3) -0.0096(3)
As2 0.0326(4) 0.0297(4) 0.0241(4) -0.0087(3) -0.0022(3) -0.0063(3)
As3 0.0425(5) 0.0471(5) 0.0321(4) -0.0117(4) -0.0009(3) -0.0188(4)
Fe3 0.0425(6) 0.0321(6) 0.0244(5) -0.0098(4) -0.0045(4) -0.0098(5)
Fe2 0.0400(6) 0.0320(6) 0.0272(5) -0.0100(4) -0.0026(4) -0.0025(5)
Fe1 0.0340(6) 0.0367(6) 0.0298(6) -0.0100(5) -0.0034(4) -0.0088(5)
Fe4 0.0429(6) 0.0322(6) 0.0232(5) -0.0064(4) -0.0047(4) -0.0119(5)
C1 0.054(5) 0.044(5) 0.030(4) -0.014(4) -0.007(4) 0.004(4)
C2 0.088(9) 0.050(6) 0.076(8) -0.040(6) -0.004(6) -0.017(6)
C3 0.042(4) 0.034(4) 0.038(4) -0.015(3) -0.011(3) 0.000(3)
C4 0.061(6) 0.047(6) 0.048(6) 0.001(5) -0.019(5) 0.009(5)
C5 0.044(5) 0.053(5) 0.034(4) -0.011(4) 0.010(4) -0.021(4)
C6 0.059(6) 0.061(6) 0.030(4) -0.005(4) -0.003(4) -0.005(5)
C7 0.038(5) 0.053(5) 0.049(5) -0.008(4) -0.006(4) -0.017(4)
C8 0.078(8) 0.056(7) 0.087(9) -0.008(6) -0.033(7) -0.026(6)
C31 0.055(5) 0.037(4) 0.045(5) -0.017(4) -0.005(4) -0.010(4)
C34 0.041(4) 0.035(4) 0.024(3) -0.005(3) -0.005(3) -0.007(3)
C33 0.052(5) 0.041(5) 0.031(4) -0.012(3) -0.003(4) -0.005(4)
C32 0.071(7) 0.068(7) 0.038(5) -0.024(5) -0.011(5) -0.022(6)
C21 0.061(6) 0.032(4) 0.030(4) -0.010(3) 0.003(4) -0.001(4)
C22 0.046(5) 0.036(4) 0.031(4) -0.009(3) -0.005(3) 0.004(4)
C23 0.051(5) 0.035(4) 0.046(5) -0.016(4) -0.007(4) -0.014(4)
C13 0.044(5) 0.046(5) 0.042(5) -0.017(4) -0.012(4) -0.014(4)
C12 0.034(4) 0.033(4) 0.042(5) -0.005(3) -0.004(3) -0.007(3)
C41 0.043(5) 0.040(4) 0.037(4) -0.012(4) -0.003(3) -0.014(4)
C42 0.052(5) 0.052(5) 0.034(4) -0.007(4) -0.005(4) -0.023(4)
C43 0.050(5) 0.035(4) 0.033(4) -0.012(3) -0.007(3) -0.015(4)
C44 0.044(5) 0.044(5) 0.047(5) -0.023(4) -0.009(4) -0.010(4)
O31 0.099(6) 0.064(5) 0.029(3) -0.011(3) -0.018(4) -0.016(4)
O34 0.057(4) 0.039(3) 0.046(4) -0.005(3) -0.016(3) -0.017(3)
O33 0.094(6) 0.051(4) 0.062(5) -0.025(4) 0.003(4) 0.000(4)
O32 0.047(5) 0.156(10) 0.060(5) -0.025(6) 0.003(4) -0.038(6)
O21 0.073(5) 0.079(5) 0.048(4) -0.031(4) 0.017(4) 0.010(4)
O22 0.064(5) 0.060(4) 0.040(4) -0.007(3) -0.005(3) 0.016(4)
O23 0.075(6) 0.051(4) 0.113(7) -0.037(5) 0.020(5) -0.031(4)
O13 0.061(4) 0.060(4) 0.074(5) -0.027(4) -0.033(4) -0.007(4)
O12 0.039(3) 0.057(4) 0.044(4) -0.007(3) 0.008(3) -0.009(3)
O41 0.095(6) 0.064(5) 0.024(3) -0.011(3) -0.002(3) -0.017(4)
O42 0.064(5) 0.057(5) 0.077(6) -0.022(4) -0.019(4) 0.009(4)
O43 0.082(5) 0.051(4) 0.049(4) -0.023(3) 0.000(4) -0.027(4)
O44 0.044(4) 0.092(6) 0.059(5) -0.039(4) 0.001(3) -0.023(4)
N1 0.040(4) 0.028(3) 0.032(3) -0.010(3) -0.002(3) -0.008(3)
O11 0.058(4) 0.047(4) 0.081(5) -0.024(4) -0.028(4) -0.001(3)
C11 0.075(7) 0.042(5) 0.028(4) -0.010(4) -0.006(4) -0.010(5)

loop_
_atom_type_symbol
_atom_type_description
_atom_type_scat_dispersion_real
_atom_type_scat_dispersion_imag
_atom_type_scat_source
C C 0.0033 0.0016 'International Tables Vol C Tables 4.2.6.8 and 6.1.1.4'
H H 0.0000 0.0000 'International Tables Vol C Tables 4.2.6.8 and 6.1.1.4'
N N 0.0061 0.0033 'International Tables Vol C Tables 4.2.6.8 and 6.1.1.4'
O O 0.0106 0.0060 'International Tables Vol C Tables 4.2.6.8 and 6.1.1.4'
Fe Fe 0.3463 0.8444 'International Tables Vol C Tables 4.2.6.8 and 6.1.1.4'
As As 0.0499 2.0058 'International Tables Vol C Tables 4.2.6.8 and 6.1.1.4'

loop_
_geom_angle_atom_site_label_1
_geom_angle_atom_site_label_2
_geom_angle_atom_site_label_3
_geom_angle
Fe1 As1 Fe4 135.47(6)
Fe1 As1 As3 99.83(6)
Fe4 As1 As3 124.42(6)
Fe1 As1 Fe2 70.82(6)
Fe4 As1 Fe2 129.17(6)
As3 As1 Fe2 65.28(5)
Fe1 As2 Fe3 136.43(6)
Fe1 As2 As3 100.09(6)
Fe3 As2 As3 123.48(6)
Fe1 As2 Fe2 70.61(6)
Fe3 As2 Fe2 125.55(6)
As3 As2 Fe2 65.21(5)
As2 As3 As1 78.88(6)
As2 As3 Fe2 57.98(4)
As1 As3 Fe2 57.55(4)
C33 Fe3 C31 93.0(4)
C33 Fe3 C32 121.8(5)
C31 Fe3 C32 90.3(4)
C33 Fe3 C34 120.6(4)
C31 Fe3 C34 92.5(4)
C32 Fe3 C34 117.3(4)
C33 Fe3 As2 90.7(3)
C31 Fe3 As2 175.7(3)
C32 Fe3 As2 85.9(3)
C34 Fe3 As2 87.5(2)
C23 Fe2 C21 100.4(4)
C23 Fe2 C22 94.6(4)
C21 Fe2 C22 96.4(4)
C23 Fe2 As1 106.7(3)
C21 Fe2 As1 87.7(3)
C22 Fe2 As1 157.3(3)
C23 Fe2 As2 109.4(3)
C21 Fe2 As2 149.5(3)
C22 Fe2 As2 87.5(3)
As1 Fe2 As2 78.08(6)
C23 Fe2 As3 158.9(3)
C21 Fe2 As3 92.8(3)
C22 Fe2 As3 100.3(3)
As1 Fe2 As3 57.17(5)
As2 Fe2 As3 56.82(5)
C23 Fe2 Fe1 73.6(3)
C21 Fe2 Fe1 134.4(3)
C22 Fe2 Fe1 128.8(3)
As1 Fe2 Fe1 53.53(4)
As2 Fe2 Fe1 53.40(4)
As3 Fe2 Fe1 85.44(6)
C11 Fe1 C12 99.0(4)
C11 Fe1 C13 100.6(4)
C12 Fe1 C13 94.2(4)
C11 Fe1 As2 98.3(3)
C12 Fe1 As2 88.7(3)
C13 Fe1 As2 160.2(3)
C11 Fe1 As1 92.0(3)
C12 Fe1 As1 165.8(3)
C13 Fe1 As1 92.5(3)
As2 Fe1 As1 80.85(6)
C11 Fe1 Fe2 139.0(4)
C12 Fe1 Fe2 110.4(3)
C13 Fe1 Fe2 104.9(3)
As2 Fe1 Fe2 55.98(5)
As1 Fe1 Fe2 55.65(5)
C41 Fe4 C44 90.8(4)
C41 Fe4 C42 93.6(4)
C44 Fe4 C42 120.7(4)
C41 Fe4 C43 92.4(4)
C44 Fe4 C43 122.6(4)
C42 Fe4 C43 116.2(4)
C41 Fe4 As1 176.5(3)
C44 Fe4 As1 86.3(3)
C42 Fe4 As1 89.7(3)
C43 Fe4 As1 87.5(3)
N1 C1 C2 115.7(8)
N1 C3 C4 114.6(7)
C6 C5 N1 115.4(7)
C8 C7 N1 115.6(9)
O31 C31 Fe3 179.0(10)
O34 C34 Fe3 177.6(8)
O33 C33 Fe3 176.2(9)
O32 C32 Fe3 178.5(12)
O21 C21 Fe2 177.6(9)
O22 C22 Fe2 176.8(9)
O23 C23 Fe2 171.9(9)
O13 C13 Fe1 179.3(9)
O12 C12 Fe1 176.1(8)
O41 C41 Fe4 179.6(10)
O42 C42 Fe4 177.2(9)
O43 C43 Fe4 178.6(8)
O44 C44 Fe4 179.1(10)
C1 N1 C3 111.0(6)
C1 N1 C5 111.5(7)
C3 N1 C5 106.5(7)
C1 N1 C7 107.1(7)
C3 N1 C7 111.1(6)
C5 N1 C7 109.7(7)
O11 C11 Fe1 177.2(9)

loop_
_geom_bond_atom_site_label_1
_geom_bond_atom_site_label_2
_geom_bond_distance
As1 Fe1 2.3260(17)
As1 Fe4 2.3430(19)
As1 As3 2.3779(15)
As1 Fe2 2.3879(17)
As2 Fe1 2.3251(17)
As2 Fe3 2.3576(18)
As2 As3 2.3697(15)
As2 Fe2 2.4005(16)
As3 Fe2 2.5704(19)
Fe3 C33 1.765(9)
Fe3 C31 1.777(10)
Fe3 C32 1.794(12)
Fe3 C34 1.801(9)
Fe2 C23 1.788(9)
Fe2 C21 1.792(9)
Fe2 C22 1.795(8)
Fe2 Fe1 2.732(2)
Fe1 C11 1.772(10)
Fe1 C12 1.809(9)
Fe1 C13 1.812(8)
Fe4 C41 1.756(9)
Fe4 C44 1.775(9)
Fe4 C42 1.793(11)
Fe4 C43 1.805(8)
C1 N1 1.486(11)
C1 C2 1.518(15)
C3 N1 1.504(10)
C3 C4 1.512(13)
C5 C6 1.503(13)
C5 N1 1.518(10)
C7 C8 1.467(16)
C7 N1 1.538(11)
C31 O31 1.133(11)
C34 O34 1.123(10)
C33 O33 1.149(11)
C32 O32 1.134(13)
C21 O21 1.119(10)
C22 O22 1.126(10)
C23 O23 1.126(11)
C13 O13 1.148(10)
C12 O12 1.125(10)
C41 O41 1.159(10)
C42 O42 1.153(12)
C43 O43 1.124(10)
C44 O44 1.153(11)
O11 C11 1.136(11)
